data_7046325
loop_
_publ_author_name
'Niu, Haoyu'
'Mangan, Robert J.'
'Protchenko, Andrey V.'
'Phillips, Nicholas'
'Unkrig, Wiebke'
'Friedmann, Christian'
'Kolychev, Eugene L.'
'Tirfoin, R\'emi'
'Hicks, Jamie'
'Aldridge, Simon'

_publ_section_title
;
 Experimental and quantum chemical studies of anionic analogues of
 N-heterocyclic carbenes.
;
_journal_issue 22
_journal_name_full 'Dalton transactions (Cambridge, England : 2003)'
_journal_page_first 7445
_journal_page_last 7455
_journal_paper_doi 10.1039/c8dt01661e
_journal_volume 47
_journal_year 2018
_chemical_formula_moiety 'C70 H59 B1 Cl1 Cu1 F15 N2 P1'
_chemical_formula_sum 'C70 H59 B Cl Cu F15 N2 P'
_chemical_formula_weight 1354.00
_space_group_IT_number 14
_space_group_name_Hall '-P 2yn'
_space_group_name_H-M_alt 'P 1 21/n 1'
_symmetry_cell_setting monoclinic
_symmetry_space_group_name_Hall '-P 2yn'
_symmetry_space_group_name_H-M 'P 1 21/n 1'
_atom_sites_solution_hydrogens difmap
_atom_sites_solution_primary other
_audit_creation_date 2015-04-14
_audit_creation_method CRYSTALS_ver_14.43
_audit_update_record
;
2018-04-19 deposited with the CCDC.
2018-05-11 downloaded from the CCDC.
;
_cell_angle_alpha 90
_cell_angle_beta 93.2699(8)
_cell_angle_gamma 90
_cell_formula_units_Z 4
_cell_length_a 19.6076(2)
_cell_length_b 10.15290(10)
_cell_length_c 35.4924(3)
_cell_measurement_reflns_used 22706
_cell_measurement_temperature 150
_cell_measurement_theta_max 76
_cell_measurement_theta_min 3
_cell_volume 7054.11(12)
_computing_cell_refinement 'CrysAlis, (Oxford Diffraction, 2002)'
_computing_data_collection 'SuperNova, (Oxford Diffraction, 2010)'
_computing_data_reduction 'CrysAlis, (Oxford Diffraction, 2002)'
_computing_molecular_graphics 'CAMERON (Watkin et al., 1996)'
_computing_publication_material 'CRYSTALS (Betteridge et al., 2003)'
_computing_structure_refinement 'CRYSTALS (Betteridge et al., 2003)'
_computing_structure_solution 'Superflip (Palatinus & Chapuis, 2007)'
_diffrn_ambient_temperature 150
_diffrn_measured_fraction_theta_full 0.996
_diffrn_measured_fraction_theta_max 0.991
_diffrn_measurement_device Area
_diffrn_measurement_device_type 'Oxford Diffraction SuperNova'
_diffrn_measurement_method \w
_diffrn_radiation_monochromator graphite
_diffrn_radiation_type 'Cu K\a'
_diffrn_radiation_wavelength 1.54180
_diffrn_reflns_av_R_equivalents 0.102
_diffrn_reflns_limit_h_max 24
_diffrn_reflns_limit_h_min -24
_diffrn_reflns_limit_k_max 12
_diffrn_reflns_limit_k_min 0
_diffrn_reflns_limit_l_max 44
_diffrn_reflns_limit_l_min 0
_diffrn_reflns_number 14627
_diffrn_reflns_theta_full 74.595
_diffrn_reflns_theta_max 76.118
_diffrn_reflns_theta_min 4.260
_diffrn_standards_number 0
_exptl_absorpt_coefficient_mu 1.689
_exptl_absorpt_correction_T_max 0.70
_exptl_absorpt_correction_T_min 0.58
_exptl_absorpt_correction_type multi-scan
_exptl_absorpt_process_details 'CrysAlis, (Oxford Diffraction, 2002)'
_exptl_crystal_colour colourless
_exptl_crystal_density_diffrn 1.275
_exptl_crystal_density_method 'not measured'
_exptl_crystal_description block
_exptl_crystal_F_000 2776
_exptl_crystal_size_max 0.360
_exptl_crystal_size_mid 0.320
_exptl_crystal_size_min 0.210
_platon_squeeze_details
;
;
_refine_diff_density_max 1.15
_refine_diff_density_min -1.15
_refine_ls_extinction_method None
_refine_ls_goodness_of_fit_ref 1.0008
_refine_ls_hydrogen_treatment noref
_refine_ls_matrix_type full
_refine_ls_number_parameters 820
_refine_ls_number_reflns 14575
_refine_ls_number_restraints 49
_refine_ls_R_factor_all 0.0640
_refine_ls_R_factor_gt 0.0611
_refine_ls_shift/su_max 0.0021585
_refine_ls_shift/su_mean 0.0000522
_refine_ls_structure_factor_coef Fsqd
_refine_ls_weighting_details
;
 Method= Modified Sheldrick 
 w=1/[\s^2^(F^2^) + ( 0.13P)^2^ + 2.22P] 
 ,where P=(max(Fo^2^,0) + 2Fc^2^)/3 
;
_refine_ls_weighting_scheme calc
_refine_ls_wR_factor_all 0.1742
_refine_ls_wR_factor_gt 0.1698
_refine_ls_wR_factor_ref 0.1742
_reflns_limit_h_max 24
_reflns_limit_h_min -24
_reflns_limit_k_max 12
_reflns_limit_k_min 0
_reflns_limit_l_max 44
_reflns_limit_l_min 0
_reflns_number_gt 13345
_reflns_number_total 14627
_reflns_threshold_expression I>2.0\s(I)
_oxford_diffrn_Wilson_B_factor 2.38
_oxford_diffrn_Wilson_scale 0.28
_oxford_refine_ls_r_factor_ref 0.0640
_oxford_refine_ls_scale 2.237(17)
_oxford_reflns_number_all 14575
_oxford_reflns_threshold_expression_ref I>-3.0\s(I)
_oxford_structure_analysis_title '374RMRT15 in P 21/n'
_cod_data_source_file c8dt01661e2.cif
_cod_data_source_block 374RMRT15
_cod_depositor_comments
;
The following automatic conversions were performed:

'_atom_sites_solution_primary' value 'Other' changed to 'other'
according to
/home/data/users/saulius/crontab/automatic-downloads/rss-feeds/RSC/lib/dictionaries/cif_core.dic
dictionary named 'cif_core.dic' version 2.4.2 from 2011-04-26.

Automatic conversion script
Id: cif_fix_values 4973 2017-02-22 13:04:09Z antanas 

 Adding full bibliography for 7046314--7046326.cif.
;
_cod_original_sg_symbol_Hall '-P 2yn '
_cod_original_sg_symbol_H-M 'P 21/n '
_cod_original_formula_sum 'C70 H59 B1 Cl1 Cu1 F15 N2 P1'
_cod_database_code 7046325

loop_
_symmetry_equiv_pos_as_xyz
x,y,z
-x,-y,-z
x+1/2,-y+1/2,z+1/2
-x+1/2,y+1/2,-z+1/2

loop_
_atom_site_label
_atom_site_type_symbol
_atom_site_fract_x
_atom_site_fract_y
_atom_site_fract_z
_atom_site_U_iso_or_equiv
_atom_site_occupancy
_atom_site_adp_type
_atom_site_refinement_flags_posn
Cu1 Cu 0.781448(13) 0.62602(3) 0.597471(7) 0.0234 1.0000 Uani .
Cl2 Cl 0.79759(3) 0.72314(5) 0.649516(13) 0.0363 1.0000 Uani .
C3 C 0.77690(9) 0.54254(18) 0.55005(5) 0.0201 1.0000 Uani .
N4 N 0.83405(7) 0.50253(16) 0.53416(4) 0.0221 1.0000 Uani .
C5 C 0.89805(9) 0.4885(2) 0.55536(5) 0.0247 1.0000 Uani .
C6 C 0.94887(10) 0.5835(2) 0.55095(6) 0.0299 1.0000 Uani .
C7 C 1.01077(11) 0.5678(3) 0.57216(7) 0.0410 1.0000 Uani .
C8 C 1.02110(11) 0.4635(3) 0.59672(7) 0.0461 1.0000 Uani .
C9 C 0.97039(12) 0.3706(3) 0.60037(7) 0.0409 1.0000 Uani .
C10 C 0.90766(10) 0.3803(2) 0.57969(6) 0.0295 1.0000 Uani .
C11 C 0.85277(11) 0.2782(2) 0.58463(6) 0.0332 1.0000 Uani .
C12 C 0.83111(14) 0.2778(3) 0.62539(7) 0.0443 1.0000 Uani .
C13 C 0.87616(17) 0.1415(3) 0.57262(10) 0.0535 1.0000 Uani .
C14 C 0.93618(11) 0.7028(2) 0.52551(7) 0.0344 1.0000 Uani .
C15 C 0.9145(2) 0.8198(3) 0.54861(11) 0.0640 1.0000 Uani .
C16 C 0.99709(14) 0.7391(3) 0.50292(9) 0.0474 1.0000 Uani .
C17 C 0.81885(9) 0.4312(2) 0.49841(5) 0.0243 1.0000 Uani .
C18 C 0.74585(9) 0.47669(19) 0.48752(5) 0.0210 1.0000 Uani .
N19 N 0.72412(7) 0.51882(16) 0.52572(4) 0.0203 1.0000 Uani .
C20 C 0.65530(9) 0.56010(18) 0.53130(5) 0.0209 1.0000 Uani .
C21 C 0.61012(9) 0.4719(2) 0.54760(5) 0.0249 1.0000 Uani .
C22 C 0.54221(10) 0.5107(2) 0.54939(6) 0.0330 1.0000 Uani .
C23 C 0.52009(10) 0.6309(3) 0.53529(7) 0.0371 1.0000 Uani .
C24 C 0.56532(12) 0.7183(2) 0.52054(6) 0.0355 1.0000 Uani .
C25 C 0.63428(10) 0.6852(2) 0.51831(5) 0.0272 1.0000 Uani .
C26 C 0.68426(12) 0.7848(2) 0.50376(6) 0.0336 1.0000 Uani .
C27 C 0.66527(17) 0.8239(3) 0.46319(7) 0.0495 1.0000 Uani .
C28 C 0.68961(19) 0.9050(3) 0.53009(8) 0.0553 1.0000 Uani .
C29 C 0.63439(10) 0.3431(2) 0.56517(6) 0.0294 1.0000 Uani .
C30 C 0.58464(14) 0.2297(3) 0.55809(7) 0.0430 1.0000 Uani .
C31 C 0.64814(15) 0.3626(3) 0.60785(7) 0.0460 1.0000 Uani .
C32 C 0.69838(9) 0.37430(19) 0.46872(5) 0.0222 1.0000 Uani .
B33 B 0.71070(10) 0.3353(2) 0.42445(6) 0.0212 1.0000 Uani .
C34 C 0.70507(10) 0.4769(2) 0.40118(5) 0.0260 1.0000 Uani .
C35 C 0.75940(11) 0.5638(2) 0.39856(6) 0.0304 1.0000 Uani .
F36 F 0.82133(6) 0.53176(14) 0.41459(4) 0.0359 1.0000 Uani .
C37 C 0.75547(14) 0.6859(3) 0.38118(7) 0.0421 1.0000 Uani .
F38 F 0.81113(10) 0.76280(17) 0.38008(6) 0.0611 1.0000 Uani .
C39 C 0.69347(17) 0.7287(3) 0.36557(8) 0.0484 1.0000 Uani .
F40 F 0.68797(13) 0.84724(19) 0.34870(7) 0.0746 1.0000 Uani .
C41 C 0.63698(15) 0.6496(3) 0.36829(7) 0.0445 1.0000 Uani .
C42 C 0.64388(11) 0.5288(2) 0.38602(6) 0.0335 1.0000 Uani .
F43 F 0.58473(6) 0.46061(15) 0.38820(5) 0.0436 1.0000 Uani .
F44 F 0.57567(10) 0.6910(2) 0.35398(6) 0.0661 1.0000 Uani .
C45 C 0.78195(9) 0.25036(19) 0.41778(5) 0.0231 1.0000 Uani .
C46 C 0.82225(10) 0.2585(2) 0.38660(6) 0.0284 1.0000 Uani .
F47 F 0.81167(7) 0.35247(14) 0.36019(4) 0.0375 1.0000 Uani .
C48 C 0.87443(11) 0.1711(3) 0.37973(7) 0.0357 1.0000 Uani .
F49 F 0.91099(8) 0.18618(18) 0.34889(5) 0.0525 1.0000 Uani .
C50 C 0.88987(11) 0.0691(3) 0.40405(7) 0.0380 1.0000 Uani .
F51 F 0.94025(8) -0.01558(19) 0.39759(6) 0.0586 1.0000 Uani .
C52 C 0.85205(11) 0.0550(2) 0.43538(7) 0.0359 1.0000 Uani .
C53 C 0.80018(10) 0.1447(2) 0.44112(6) 0.0274 1.0000 Uani .
F54 F 0.76468(7) 0.11912(14) 0.47195(4) 0.0372 1.0000 Uani .
F55 F 0.86516(9) -0.04380(17) 0.45950(5) 0.0546 1.0000 Uani .
C56 C 0.65142(9) 0.22928(19) 0.40751(5) 0.0242 1.0000 Uani .
C57 C 0.60822(10) 0.1542(2) 0.42846(6) 0.0256 1.0000 Uani .
F58 F 0.60950(6) 0.16156(13) 0.46646(3) 0.0310 1.0000 Uani .
C59 C 0.55984(10) 0.0665(2) 0.41285(7) 0.0305 1.0000 Uani .
F60 F 0.51809(7) 0.00201(15) 0.43534(5) 0.0436 1.0000 Uani .
C61 C 0.55460(11) 0.0463(2) 0.37475(7) 0.0351 1.0000 Uani .
F62 F 0.50851(8) -0.03929(15) 0.35931(5) 0.0473 1.0000 Uani .
C63 C 0.59705(12) 0.1152(2) 0.35229(7) 0.0358 1.0000 Uani .
C64 C 0.64348(11) 0.2038(2) 0.36901(6) 0.0304 1.0000 Uani .
F65 F 0.68244(8) 0.26890(16) 0.34492(4) 0.0427 1.0000 Uani .
F66 F 0.59203(9) 0.09881(19) 0.31476(4) 0.0533 1.0000 Uani .
P67 P 0.88342(2) 0.34662(5) 0.749045(14) 0.0253 1.0000 Uani D
C68 C 0.93201(10) 0.4898(2) 0.73876(6) 0.0274 1.0000 Uani .
C69 C 0.93861(11) 0.5292(2) 0.70129(6) 0.0328 1.0000 Uani .
C70 C 0.97689(13) 0.6392(3) 0.69355(7) 0.0386 1.0000 Uani .
C71 C 1.00996(13) 0.7088(3) 0.72301(8) 0.0434 1.0000 Uani .
C72 C 1.00403(13) 0.6705(3) 0.75989(7) 0.0405 1.0000 Uani .
C73 C 0.96510(11) 0.5607(2) 0.76822(6) 0.0329 1.0000 Uani .
C74 C 0.79350(10) 0.3695(2) 0.73784(6) 0.0256 1.0000 Uani .
C75 C 0.77064(11) 0.4562(2) 0.70943(5) 0.0277 1.0000 Uani .
C76 C 0.70149(11) 0.4634(2) 0.69909(6) 0.0325 1.0000 Uani .
C77 C 0.65518(11) 0.3836(2) 0.71683(7) 0.0359 1.0000 Uani .
C78 C 0.67787(11) 0.2990(2) 0.74551(7) 0.0356 1.0000 Uani .
C79 C 0.74702(11) 0.2914(2) 0.75626(6) 0.0314 1.0000 Uani .
C80 C 0.89444(11) 0.3087(2) 0.79830(6) 0.0341 1.0000 Uani D
C81 C 0.93789(12) 0.2076(3) 0.81073(8) 0.0446 1.0000 Uani D
C82 C 0.94494(15) 0.1824(4) 0.84970(10) 0.0619 1.0000 Uani D
C83 C 0.90953(17) 0.2555(4) 0.87474(8) 0.0643 1.0000 Uani D
C84 C 0.86740(17) 0.3554(4) 0.86235(8) 0.0606 1.0000 Uani D
C85 C 0.85913(14) 0.3828(3) 0.82382(7) 0.0455 1.0000 Uani D
C86 C 0.91282(11) 0.2134(2) 0.72108(6) 0.0319 1.0000 Uani .
C87 C 0.86911(13) 0.1093(2) 0.71099(7) 0.0366 1.0000 Uani .
C88 C 0.89177(16) 0.0083(2) 0.68819(8) 0.0457 1.0000 Uani .
C89 C 0.95724(17) 0.0112(3) 0.67580(8) 0.0508 1.0000 Uani .
C90 C 1.00142(15) 0.1136(3) 0.68603(9) 0.0524 1.0000 Uani .
C91 C 0.97966(13) 0.2143(3) 0.70864(8) 0.0435 1.0000 Uani .
H71 H 1.0458 0.6316 0.5702 0.0487 1.0000 Uiso .
H81 H 1.0638 0.4548 0.6112 0.0536 1.0000 Uiso .
H91 H 0.9789 0.2973 0.6167 0.0491 1.0000 Uiso .
H111 H 0.8114 0.3022 0.5671 0.0386 1.0000 Uiso .
H121 H 0.7956 0.2141 0.6299 0.0669 1.0000 Uiso .
H123 H 0.8699 0.2596 0.6439 0.0665 1.0000 Uiso .
H122 H 0.8138 0.3666 0.6312 0.0669 1.0000 Uiso .
H131 H 0.8414 0.0774 0.5768 0.0818 1.0000 Uiso .
H132 H 0.9170 0.1180 0.5887 0.0817 1.0000 Uiso .
H133 H 0.8864 0.1410 0.5461 0.0823 1.0000 Uiso .
H141 H 0.8962 0.6789 0.5065 0.0406 1.0000 Uiso .
H151 H 0.9086 0.8954 0.5324 0.0990 1.0000 Uiso .
H153 H 0.9519 0.8386 0.5683 0.0990 1.0000 Uiso .
H152 H 0.8719 0.7987 0.5604 0.0996 1.0000 Uiso .
H161 H 0.9857 0.8111 0.4851 0.0733 1.0000 Uiso .
H162 H 1.0366 0.7649 0.5203 0.0733 1.0000 Uiso .
H163 H 1.0100 0.6619 0.4885 0.0732 1.0000 Uiso .
H171 H 0.8516 0.4537 0.4793 0.0311 1.0000 Uiso .
H172 H 0.8205 0.3345 0.5039 0.0296 1.0000 Uiso .
H181 H 0.7463 0.5569 0.4709 0.0261 1.0000 Uiso .
H221 H 0.5108 0.4524 0.5604 0.0397 1.0000 Uiso .
H231 H 0.4726 0.6541 0.5357 0.0426 1.0000 Uiso .
H241 H 0.5496 0.8021 0.5115 0.0426 1.0000 Uiso .
H261 H 0.7312 0.7442 0.5047 0.0401 1.0000 Uiso .
H271 H 0.6985 0.8831 0.4539 0.0742 1.0000 Uiso .
H272 H 0.6193 0.8683 0.4619 0.0738 1.0000 Uiso .
H273 H 0.6611 0.7454 0.4469 0.0739 1.0000 Uiso .
H281 H 0.7216 0.9702 0.5216 0.0831 1.0000 Uiso .
H282 H 0.7060 0.8767 0.5558 0.0828 1.0000 Uiso .
H283 H 0.6455 0.9453 0.5313 0.0831 1.0000 Uiso .
H291 H 0.6787 0.3173 0.5546 0.0356 1.0000 Uiso .
H302 H 0.6033 0.1497 0.5706 0.0648 1.0000 Uiso .
H301 H 0.5412 0.2503 0.5687 0.0656 1.0000 Uiso .
H303 H 0.5746 0.2151 0.5310 0.0649 1.0000 Uiso .
H312 H 0.6649 0.2809 0.6195 0.0695 1.0000 Uiso .
H311 H 0.6830 0.4314 0.6119 0.0693 1.0000 Uiso .
H313 H 0.6058 0.3878 0.6187 0.0691 1.0000 Uiso .
H321 H 0.7013 0.2935 0.4846 0.0278 1.0000 Uiso .
H322 H 0.6520 0.4087 0.4685 0.0280 1.0000 Uiso .
H691 H 0.9155 0.4801 0.6801 0.0396 1.0000 Uiso .
H701 H 0.9802 0.6677 0.6682 0.0459 1.0000 Uiso .
H711 H 1.0375 0.7844 0.7173 0.0502 1.0000 Uiso .
H721 H 1.0272 0.7167 0.7803 0.0487 1.0000 Uiso .
H731 H 0.9615 0.5332 0.7942 0.0399 1.0000 Uiso .
H751 H 0.8014 0.5088 0.6973 0.0336 1.0000 Uiso .
H761 H 0.6858 0.5222 0.6799 0.0401 1.0000 Uiso .
H771 H 0.6083 0.3881 0.7083 0.0436 1.0000 Uiso .
H781 H 0.6465 0.2460 0.7581 0.0437 1.0000 Uiso .
H791 H 0.7623 0.2361 0.7764 0.0379 1.0000 Uiso .
H811 H 0.9624 0.1567 0.7929 0.0547 1.0000 Uiso .
H821 H 0.9753 0.1127 0.8583 0.0746 1.0000 Uiso .
H831 H 0.9149 0.2370 0.9012 0.0793 1.0000 Uiso .
H841 H 0.8444 0.4099 0.8801 0.0752 1.0000 Uiso .
H851 H 0.8284 0.4528 0.8143 0.0546 1.0000 Uiso .
H871 H 0.8224 0.1095 0.7188 0.0445 1.0000 Uiso .
H881 H 0.8616 -0.0641 0.6804 0.0556 1.0000 Uiso .
H891 H 0.9718 -0.0594 0.6602 0.0602 1.0000 Uiso .
H901 H 1.0472 0.1141 0.6783 0.0639 1.0000 Uiso .
H911 H 1.0097 0.2865 0.7163 0.0519 1.0000 Uiso .

loop_
_atom_site_aniso_label
_atom_site_aniso_U_11
_atom_site_aniso_U_22
_atom_site_aniso_U_33
_atom_site_aniso_U_23
_atom_site_aniso_U_13
_atom_site_aniso_U_12
Cu1 0.02389(16) 0.02519(17) 0.02090(16) -0.00397(10) -0.00196(11) 0.00107(10)
Cl2 0.0521(3) 0.0337(3) 0.0227(2) -0.00696(18) -0.00208(19) -0.0014(2)
C3 0.0176(7) 0.0206(8) 0.0217(8) -0.0015(6) -0.0030(6) -0.0014(6)
N4 0.0169(7) 0.0271(8) 0.0219(7) -0.0053(6) -0.0030(5) 0.0008(6)
C5 0.0179(8) 0.0319(10) 0.0241(8) -0.0077(7) -0.0019(6) 0.0025(7)
C6 0.0203(8) 0.0368(11) 0.0323(10) -0.0096(8) -0.0019(7) -0.0003(8)
C7 0.0214(9) 0.0565(15) 0.0443(12) -0.0101(11) -0.0052(8) -0.0044(9)
C8 0.0214(9) 0.0749(19) 0.0405(12) -0.0020(12) -0.0107(8) 0.0056(10)
C9 0.0282(10) 0.0599(16) 0.0338(11) 0.0062(10) -0.0043(8) 0.0112(10)
C10 0.0250(9) 0.0374(11) 0.0259(9) -0.0025(8) -0.0003(7) 0.0058(8)
C11 0.0334(10) 0.0329(11) 0.0331(10) 0.0024(8) -0.0008(8) 0.0039(8)
C12 0.0454(13) 0.0504(15) 0.0374(12) 0.0113(10) 0.0051(10) 0.0022(11)
C13 0.0595(17) 0.0366(14) 0.0651(18) -0.0034(12) 0.0095(14) 0.0066(12)
C14 0.0255(9) 0.0315(11) 0.0464(12) -0.0061(9) 0.0039(8) -0.0039(8)
C15 0.084(2) 0.0370(15) 0.075(2) -0.0045(14) 0.0373(18) 0.0073(14)
C16 0.0402(12) 0.0493(15) 0.0538(15) 0.0027(12) 0.0141(11) 0.0005(11)
C17 0.0190(8) 0.0300(9) 0.0234(8) -0.0063(7) -0.0025(6) 0.0013(7)
C18 0.0176(7) 0.0241(9) 0.0210(8) -0.0032(7) -0.0009(6) -0.0002(6)
N19 0.0176(7) 0.0232(7) 0.0199(7) -0.0029(6) -0.0011(5) -0.0001(5)
C20 0.0174(8) 0.0231(9) 0.0218(8) -0.0049(7) -0.0028(6) 0.0020(6)
C21 0.0197(8) 0.0286(9) 0.0263(9) -0.0073(7) 0.0007(6) -0.0018(7)
C22 0.0193(9) 0.0423(12) 0.0376(11) -0.0121(9) 0.0024(7) -0.0031(8)
C23 0.0197(9) 0.0501(14) 0.0409(12) -0.0172(10) -0.0046(8) 0.0086(8)
C24 0.0358(11) 0.0354(11) 0.0342(11) -0.0077(9) -0.0066(8) 0.0160(9)
C25 0.0298(9) 0.0266(10) 0.0247(9) -0.0045(7) -0.0029(7) 0.0052(7)
C26 0.0470(12) 0.0228(10) 0.0311(10) 0.0014(8) 0.0036(8) 0.0035(8)
C27 0.0748(18) 0.0411(14) 0.0324(12) 0.0086(10) 0.0015(11) 0.0090(13)
C28 0.091(2) 0.0313(13) 0.0454(14) -0.0075(11) 0.0171(14) -0.0131(13)
C29 0.0278(9) 0.0289(10) 0.0319(10) 0.0017(8) 0.0047(7) -0.0024(8)
C30 0.0541(14) 0.0327(12) 0.0424(13) -0.0025(10) 0.0032(10) -0.0137(10)
C31 0.0562(15) 0.0456(14) 0.0350(12) 0.0046(10) -0.0081(11) -0.0043(11)
C32 0.0165(7) 0.0261(9) 0.0236(8) -0.0024(7) -0.0015(6) -0.0028(6)
B33 0.0169(8) 0.0259(10) 0.0203(9) -0.0022(7) -0.0019(6) -0.0003(7)
C34 0.0277(9) 0.0269(9) 0.0229(8) -0.0025(7) -0.0019(7) 0.0020(7)
C35 0.0324(10) 0.0298(10) 0.0288(10) 0.0007(8) 0.0007(7) -0.0002(8)
F36 0.0276(6) 0.0391(7) 0.0406(7) 0.0032(5) -0.0014(5) -0.0075(5)
C37 0.0540(14) 0.0313(12) 0.0417(12) 0.0046(10) 0.0083(10) -0.0055(10)
F38 0.0694(11) 0.0400(9) 0.0747(12) 0.0137(8) 0.0117(9) -0.0179(8)
C39 0.0695(17) 0.0332(13) 0.0425(13) 0.0112(10) 0.0040(12) 0.0120(12)
F40 0.1071(16) 0.0415(10) 0.0758(13) 0.0296(9) 0.0098(12) 0.0172(10)
C41 0.0507(14) 0.0442(14) 0.0374(12) 0.0020(10) -0.0082(10) 0.0189(11)
C42 0.0313(10) 0.0362(11) 0.0323(10) -0.0026(9) -0.0048(8) 0.0052(9)
F43 0.0240(6) 0.0466(8) 0.0586(9) -0.0030(7) -0.0101(5) 0.0058(5)
F44 0.0638(11) 0.0629(11) 0.0691(12) 0.0108(9) -0.0179(9) 0.0320(9)
C45 0.0189(8) 0.0262(9) 0.0239(8) -0.0038(7) -0.0010(6) -0.0018(7)
C46 0.0252(9) 0.0326(10) 0.0275(9) -0.0001(8) 0.0034(7) -0.0015(8)
F47 0.0417(7) 0.0425(7) 0.0291(6) 0.0061(5) 0.0105(5) 0.0047(6)
C48 0.0277(10) 0.0448(13) 0.0359(11) -0.0059(9) 0.0110(8) 0.0009(9)
F49 0.0464(8) 0.0635(10) 0.0504(9) -0.0012(8) 0.0274(7) 0.0082(7)
C50 0.0257(9) 0.0408(12) 0.0479(13) -0.0070(10) 0.0049(8) 0.0103(9)
F51 0.0437(8) 0.0603(11) 0.0730(11) -0.0047(9) 0.0151(8) 0.0258(8)
C52 0.0333(10) 0.0328(11) 0.0412(12) 0.0014(9) -0.0006(9) 0.0093(9)
C53 0.0247(9) 0.0294(10) 0.0281(9) -0.0005(8) 0.0020(7) 0.0006(7)
F54 0.0436(7) 0.0350(7) 0.0343(7) 0.0086(5) 0.0123(5) 0.0064(5)
F55 0.0605(9) 0.0462(9) 0.0573(9) 0.0150(7) 0.0068(7) 0.0247(7)
C56 0.0201(8) 0.0256(9) 0.0263(9) -0.0055(7) -0.0037(6) 0.0017(7)
C57 0.0220(8) 0.0253(9) 0.0290(9) -0.0037(7) -0.0039(7) -0.0001(7)
F58 0.0304(6) 0.0338(6) 0.0288(6) -0.0015(5) 0.0009(4) -0.0070(5)
C59 0.0236(9) 0.0240(9) 0.0431(11) -0.0009(8) -0.0062(8) -0.0016(7)
F60 0.0354(7) 0.0381(8) 0.0569(9) 0.0035(6) -0.0021(6) -0.0165(6)
C61 0.0285(10) 0.0263(10) 0.0487(13) -0.0079(9) -0.0148(9) -0.0016(8)
F62 0.0438(7) 0.0375(7) 0.0580(9) -0.0113(7) -0.0208(6) -0.0108(6)
C63 0.0380(11) 0.0371(12) 0.0309(11) -0.0110(9) -0.0110(8) 0.0010(9)
C64 0.0292(9) 0.0338(11) 0.0278(10) -0.0052(8) -0.0032(7) -0.0011(8)
F65 0.0480(7) 0.0560(9) 0.0241(6) -0.0057(6) 0.0023(5) -0.0149(7)
F66 0.0630(10) 0.0631(10) 0.0321(7) -0.0173(7) -0.0126(6) -0.0103(8)
P67 0.0257(2) 0.0252(2) 0.0247(2) 0.00494(17) -0.00191(17) 0.00055(17)
C68 0.0252(9) 0.0271(10) 0.0296(9) 0.0043(7) -0.0015(7) 0.0010(7)
C69 0.0323(10) 0.0359(11) 0.0297(10) 0.0049(8) -0.0012(7) -0.0020(8)
C70 0.0400(12) 0.0407(12) 0.0352(11) 0.0093(9) 0.0016(9) -0.0069(9)
C71 0.0394(12) 0.0392(13) 0.0513(14) 0.0093(11) -0.0003(10) -0.0118(10)
C72 0.0387(11) 0.0387(12) 0.0426(12) 0.0013(10) -0.0092(9) -0.0094(10)
C73 0.0307(10) 0.0357(11) 0.0314(10) 0.0040(8) -0.0059(8) -0.0037(8)
C74 0.0252(9) 0.0257(9) 0.0255(9) -0.0014(7) -0.0020(7) 0.0025(7)
C75 0.0328(10) 0.0262(9) 0.0241(9) -0.0010(7) 0.0010(7) 0.0015(7)
C76 0.0365(11) 0.0328(11) 0.0275(9) -0.0005(8) -0.0048(8) 0.0048(8)
C77 0.0263(10) 0.0399(12) 0.0409(12) -0.0065(9) -0.0020(8) 0.0011(8)
C78 0.0318(10) 0.0354(11) 0.0395(11) 0.0003(9) 0.0018(8) -0.0048(9)
C79 0.0332(10) 0.0299(10) 0.0311(10) 0.0047(8) 0.0008(8) -0.0021(8)
C80 0.0301(9) 0.0398(12) 0.0313(10) 0.0119(9) -0.0068(8) -0.0085(9)
C81 0.0334(11) 0.0476(14) 0.0508(14) 0.0223(11) -0.0150(10) -0.0089(10)
C82 0.0478(14) 0.0703(19) 0.0638(18) 0.0407(16) -0.0292(13) -0.0218(14)
C83 0.0589(16) 0.097(2) 0.0353(13) 0.0251(15) -0.0158(12) -0.0338(16)
C84 0.0571(16) 0.095(2) 0.0290(12) 0.0058(13) -0.0012(11) -0.0236(15)
C85 0.0442(13) 0.0640(17) 0.0278(11) 0.0051(10) -0.0022(9) -0.0071(11)
C86 0.0363(10) 0.0261(10) 0.0335(10) 0.0048(8) 0.0027(8) 0.0068(8)
C87 0.0473(12) 0.0269(10) 0.0362(11) 0.0040(8) 0.0066(9) 0.0011(9)
C88 0.0667(16) 0.0272(11) 0.0437(13) 0.0019(10) 0.0066(11) 0.0021(11)
C89 0.0700(18) 0.0351(13) 0.0486(14) 0.0034(11) 0.0143(12) 0.0182(12)
C90 0.0476(14) 0.0516(16) 0.0589(17) 0.0037(13) 0.0124(12) 0.0166(12)
C91 0.0354(11) 0.0425(13) 0.0528(14) 0.0007(11) 0.0041(10) 0.0075(10)

loop_
_atom_type_symbol
_atom_type_scat_dispersion_real
_atom_type_scat_dispersion_imag
_atom_type_scat_Cromer_Mann_a1
_atom_type_scat_Cromer_Mann_b1
_atom_type_scat_Cromer_Mann_a2
_atom_type_scat_Cromer_Mann_b2
_atom_type_scat_Cromer_Mann_a3
_atom_type_scat_Cromer_Mann_b3
_atom_type_scat_Cromer_Mann_a4
_atom_type_scat_Cromer_Mann_b4
_atom_type_scat_Cromer_Mann_c
_atom_type_scat_source
C 0.0181 0.0091 2.3100 20.8439 1.0200 10.2075 1.5886 0.5687 0.8650 51.6512 0.2156 'International Tables Vol C 4.2.6.8 and 6.1.1.4'
H 0.0000 0.0000 0.4930 10.5109 0.3229 26.1257 0.1402 3.1424 0.0408 57.7998 0.0030 'International Tables Vol C 4.2.6.8 and 6.1.1.4'
Cu -1.9646 0.5888 13.3380 3.5828 7.1676 0.2470 5.6158 11.3966 1.6735 64.8126 1.1910 'International Tables Vol C 4.2.6.8 and 6.1.1.4'
Cl 0.3639 0.7018 11.4604 0.0104 7.1964 1.1662 6.2556 18.5194 1.6455 47.7784 -9.5574 'International Tables Vol C 4.2.6.8 and 6.1.1.4'
F 0.0727 0.0534 3.5392 10.2825 2.6412 4.2944 1.5170 0.2615 1.0243 26.1476 0.2776 'International Tables Vol C 4.2.6.8 and 6.1.1.4'
P 0.2955 0.4335 6.4345 1.9067 4.1791 27.1570 1.7800 0.5260 1.4908 68.1645 1.1149 'International Tables Vol C 4.2.6.8 and 6.1.1.4'
N 0.0311 0.0180 12.2126 0.0057 3.1322 9.8933 2.0125 28.9975 1.1663 0.5826 -11.5290 'International Tables Vol C 4.2.6.8 and 6.1.1.4'
B 0.0090 0.0039 2.0545 23.2185 1.3326 1.0210 1.0979 60.3498 0.7068 0.1403 -0.1932 'International Tables Vol C 4.2.6.8 and 6.1.1.4'

loop_
_geom_angle_atom_site_label_1
_geom_angle_atom_site_label_2
_geom_angle_atom_site_label_3
_geom_angle
_geom_angle_publ_flag
Cl2 Cu1 C3 173.87(6) yes
Cu1 C3 N4 120.83(12) yes
Cu1 C3 N19 131.07(13) yes
N4 C3 N19 107.97(15) yes
C3 N4 C5 122.36(15) yes
C3 N4 C17 112.09(14) yes
C5 N4 C17 122.02(15) yes
N4 C5 C6 118.66(18) yes
N4 C5 C10 118.95(18) yes
C6 C5 C10 122.39(18) yes
C5 C6 C7 117.5(2) yes
C5 C6 C14 121.35(17) yes
C7 C6 C14 121.1(2) yes
C6 C7 C8 121.2(2) yes
C6 C7 H71 119.5 no
C8 C7 H71 119.2 no
C7 C8 C9 120.2(2) yes
C7 C8 H81 120.1 no
C9 C8 H81 119.8 no
C8 C9 C10 121.2(2) yes
C8 C9 H91 119.3 no
C10 C9 H91 119.5 no
C5 C10 C9 117.5(2) yes
C5 C10 C11 122.46(18) yes
C9 C10 C11 120.0(2) yes
C10 C11 C12 110.4(2) yes
C10 C11 C13 111.3(2) yes
C12 C11 C13 111.4(2) yes
C10 C11 H111 108.1 no
C12 C11 H111 108.7 no
C13 C11 H111 106.7 no
C11 C12 H121 113.4 no
C11 C12 H123 112.4 no
H121 C12 H123 107.3 no
C11 C12 H122 108.2 no
H121 C12 H122 108.4 no
H123 C12 H122 106.9 no
C11 C13 H131 110.2 no
C11 C13 H132 107.7 no
H131 C13 H132 107.8 no
C11 C13 H133 110.9 no
H131 C13 H133 109.5 no
H132 C13 H133 110.7 no
C6 C14 C15 110.1(2) yes
C6 C14 C16 113.49(19) yes
C15 C14 C16 110.3(2) yes
C6 C14 H141 107.1 no
C15 C14 H141 108.1 no
C16 C14 H141 107.5 no
C14 C15 H151 109.3 no
C14 C15 H153 108.0 no
H151 C15 H153 108.8 no
C14 C15 H152 109.4 no
H151 C15 H152 110.7 no
H153 C15 H152 110.7 no
C14 C16 H161 111.3 no
C14 C16 H162 110.1 no
H161 C16 H162 110.0 no
C14 C16 H163 108.5 no
H161 C16 H163 108.3 no
H162 C16 H163 108.6 no
N4 C17 C18 102.05(14) yes
N4 C17 H171 111.6 no
C18 C17 H171 113.2 no
N4 C17 H172 108.1 no
C18 C17 H172 111.3 no
H171 C17 H172 110.3 no
C17 C18 N19 99.60(13) yes
C17 C18 C32 116.32(15) yes
N19 C18 C32 113.01(14) yes
C17 C18 H181 110.7 no
N19 C18 H181 108.0 no
C32 C18 H181 108.7 no
C18 N19 C3 112.71(14) yes
C18 N19 C20 121.53(14) yes
C3 N19 C20 123.97(15) yes
N19 C20 C21 119.29(16) yes
N19 C20 C25 118.58(17) yes
C21 C20 C25 122.03(17) yes
C20 C21 C22 117.69(19) yes
C20 C21 C29 121.91(16) yes
C22 C21 C29 120.26(19) yes
C21 C22 C23 121.0(2) yes
C21 C22 H221 118.9 no
C23 C22 H221 120.1 no
C22 C23 C24 120.74(19) yes
C22 C23 H231 119.8 no
C24 C23 H231 119.5 no
C23 C24 C25 120.8(2) yes
C23 C24 H241 119.9 no
C25 C24 H241 119.3 no
C20 C25 C24 117.7(2) yes
C20 C25 C26 122.04(18) yes
C24 C25 C26 120.3(2) yes
C25 C26 C27 111.6(2) yes
C25 C26 C28 110.16(19) yes
C27 C26 C28 111.9(2) yes
C25 C26 H261 108.8 no
C27 C26 H261 108.3 no
C28 C26 H261 105.9 no
C26 C27 H271 110.8 no
C26 C27 H272 109.3 no
H271 C27 H272 109.2 no
C26 C27 H273 110.6 no
H271 C27 H273 109.8 no
H272 C27 H273 107.0 no
C26 C28 H281 112.1 no
C26 C28 H282 109.7 no
H281 C28 H282 107.5 no
C26 C28 H283 109.6 no
H281 C28 H283 108.8 no
H282 C28 H283 109.2 no
C21 C29 C30 113.74(18) yes
C21 C29 C31 109.16(18) yes
C30 C29 C31 109.60(19) yes
C21 C29 H291 109.3 no
C30 C29 H291 107.6 no
C31 C29 H291 107.2 no
C29 C30 H302 109.3 no
C29 C30 H301 109.9 no
H302 C30 H301 108.3 no
C29 C30 H303 111.5 no
H302 C30 H303 111.4 no
H301 C30 H303 106.3 no
C29 C31 H312 110.2 no
C29 C31 H311 108.4 no
H312 C31 H311 109.2 no
C29 C31 H313 108.7 no
H312 C31 H313 109.3 no
H311 C31 H313 111.0 no
C18 C32 B33 117.48(15) yes
C18 C32 H321 107.5 no
B33 C32 H321 109.5 no
C18 C32 H322 107.8 no
B33 C32 H322 105.3 no
H321 C32 H322 108.9 no
C32 B33 C34 104.89(15) yes
C32 B33 C45 115.30(14) yes
C34 B33 C45 114.18(15) yes
C32 B33 C56 111.12(15) yes
C34 B33 C56 110.74(14) yes
C45 B33 C56 100.75(14) yes
B33 C34 C35 123.62(17) yes
B33 C34 C42 123.56(18) yes
C35 C34 C42 112.4(2) yes
C34 C35 F36 119.55(19) yes
C34 C35 C37 125.1(2) yes
F36 C35 C37 115.4(2) yes
C35 C37 F38 120.5(2) yes
C35 C37 C39 119.1(2) yes
F38 C37 C39 120.3(2) yes
C37 C39 F40 120.5(3) yes
C37 C39 C41 118.9(2) yes
F40 C39 C41 120.6(3) yes
C39 C41 C42 119.5(2) yes
C39 C41 F44 119.8(2) yes
C42 C41 F44 120.7(3) yes
C34 C42 C41 124.9(2) yes
C34 C42 F43 120.4(2) yes
C41 C42 F43 114.7(2) yes
B33 C45 C46 126.62(18) yes
B33 C45 C53 120.21(16) yes
C46 C45 C53 112.30(18) yes
C45 C46 F47 121.44(18) yes
C45 C46 C48 123.9(2) yes
F47 C46 C48 114.66(18) yes
C46 C48 F49 120.1(2) yes
C46 C48 C50 120.8(2) yes
F49 C48 C50 119.2(2) yes
C48 C50 F51 121.0(2) yes
C48 C50 C52 118.4(2) yes
F51 C50 C52 120.5(2) yes
C50 C52 C53 118.8(2) yes
C50 C52 F55 120.2(2) yes
C53 C52 F55 121.0(2) yes
C45 C53 C52 125.8(2) yes
C45 C53 F54 120.19(18) yes
C52 C53 F54 114.00(19) yes
B33 C56 C57 126.49(17) yes
B33 C56 C64 120.66(17) yes
C57 C56 C64 112.79(18) yes
C56 C57 F58 121.91(17) yes
C56 C57 C59 124.12(19) yes
F58 C57 C59 113.97(18) yes
C57 C59 F60 119.9(2) yes
C57 C59 C61 120.0(2) yes
F60 C59 C61 120.04(19) yes
C59 C61 F62 120.7(2) yes
C59 C61 C63 118.94(19) yes
F62 C61 C63 120.4(2) yes
C61 C63 C64 119.0(2) yes
C61 C63 F66 120.0(2) yes
C64 C63 F66 121.0(2) yes
C56 C64 C63 125.1(2) yes
C56 C64 F65 119.69(18) yes
C63 C64 F65 115.26(19) yes
C68 P67 C74 112.13(9) yes
C68 P67 C80 109.76(10) yes
C74 P67 C80 107.79(10) yes
C68 P67 C86 107.99(10) yes
C74 P67 C86 108.48(10) yes
C80 P67 C86 110.69(11) yes
P67 C68 C69 120.33(16) yes
P67 C68 C73 119.73(16) yes
C69 C68 C73 119.9(2) yes
C68 C69 C70 120.0(2) yes
C68 C69 H691 121.0 no
C70 C69 H691 119.0 no
C69 C70 C71 119.7(2) yes
C69 C70 H701 120.1 no
C71 C70 H701 120.1 no
C70 C71 C72 120.7(2) yes
C70 C71 H711 119.1 no
C72 C71 H711 120.2 no
C71 C72 C73 120.3(2) yes
C71 C72 H721 121.3 no
C73 C72 H721 118.3 no
C68 C73 C72 119.3(2) yes
C68 C73 H731 120.5 no
C72 C73 H731 120.2 no
P67 C74 C75 120.80(16) yes
P67 C74 C79 118.68(15) yes
C75 C74 C79 120.35(18) yes
C74 C75 C76 119.7(2) yes
C74 C75 H751 120.4 no
C76 C75 H751 119.9 no
C75 C76 C77 120.1(2) yes
C75 C76 H761 119.9 no
C77 C76 H761 119.9 no
C76 C77 C78 120.1(2) yes
C76 C77 H771 118.0 no
C78 C77 H771 121.8 no
C77 C78 C79 120.2(2) yes
C77 C78 H781 120.5 no
C79 C78 H781 119.2 no
C74 C79 C78 119.5(2) yes
C74 C79 H791 120.3 no
C78 C79 H791 120.2 no
P67 C80 C81 120.4(2) yes
P67 C80 C85 118.82(18) yes
C81 C80 C85 120.8(2) yes
C80 C81 C82 118.1(3) yes
C80 C81 H811 120.5 no
C82 C81 H811 121.4 no
C81 C82 C83 120.8(3) yes
C81 C82 H821 118.1 no
C83 C82 H821 121.1 no
C82 C83 C84 120.7(3) yes
C82 C83 H831 119.7 no
C84 C83 H831 119.6 no
C83 C84 C85 119.9(3) yes
C83 C84 H841 120.7 no
C85 C84 H841 119.4 no
C84 C85 C80 119.7(3) yes
C84 C85 H851 121.1 no
C80 C85 H851 119.2 no
P67 C86 C87 120.11(17) yes
P67 C86 C91 120.23(19) yes
C87 C86 C91 119.6(2) yes
C86 C87 C88 119.7(2) yes
C86 C87 H871 120.0 no
C88 C87 H871 120.3 no
C87 C88 C89 120.1(3) yes
C87 C88 H881 120.8 no
C89 C88 H881 119.1 no
C88 C89 C90 120.7(3) yes
C88 C89 H891 118.7 no
C90 C89 H891 120.6 no
C89 C90 C91 119.8(3) yes
C89 C90 H901 120.8 no
C91 C90 H901 119.4 no
C86 C91 C90 120.1(3) yes
C86 C91 H911 118.7 no
C90 C91 H911 121.2 no

loop_
_geom_bond_atom_site_label_1
_geom_bond_atom_site_label_2
_geom_bond_distance
_geom_bond_publ_flag
Cu1 Cl2 2.1019(5) yes
Cu1 C3 1.8820(18) yes
C3 N4 1.346(2) yes
C3 N19 1.331(2) yes
N4 C5 1.433(2) yes
N4 C17 1.477(2) yes
C5 C6 1.402(3) yes
C5 C10 1.403(3) yes
C6 C7 1.400(3) yes
C6 C14 1.523(3) yes
C7 C8 1.379(4) yes
C7 H71 0.950 no
C8 C9 1.383(4) yes
C8 H81 0.961 no
C9 C10 1.399(3) yes
C9 H91 0.952 no
C10 C11 1.512(3) yes
C11 C12 1.531(3) yes
C11 C13 1.529(4) yes
C11 H111 1.023 no
C12 H121 0.970 no
C12 H123 0.992 no
C12 H122 0.990 no
C13 H131 0.960 no
C13 H132 0.986 no
C13 H133 0.974 no
C14 C15 1.518(4) yes
C14 C16 1.521(3) yes
C14 H141 1.034 no
C15 H151 0.961 no
C15 H153 1.001 no
C15 H152 0.978 no
C16 H161 0.985 no
C16 H162 0.998 no
C16 H163 0.978 no
C17 C18 1.532(2) yes
C17 H171 0.986 no
C17 H172 1.002 no
C18 N19 1.506(2) yes
C18 C32 1.524(2) yes
C18 H181 1.006 no
N19 C20 1.438(2) yes
C20 C21 1.407(3) yes
C20 C25 1.405(3) yes
C21 C22 1.394(3) yes
C21 C29 1.514(3) yes
C22 C23 1.380(4) yes
C22 H221 0.954 no
C23 C24 1.378(4) yes
C23 H231 0.960 no
C24 C25 1.400(3) yes
C24 H241 0.954 no
C25 C26 1.519(3) yes
C26 C27 1.519(3) yes
C26 C28 1.537(3) yes
C26 H261 1.008 no
C27 H271 0.959 no
C27 H272 1.007 no
C27 H273 0.985 no
C28 H281 0.971 no
C28 H282 0.993 no
C28 H283 0.959 no
C29 C30 1.521(3) yes
C29 C31 1.536(3) yes
C29 H291 0.999 no
C30 H302 0.986 no
C30 H301 0.973 no
C30 H303 0.983 no
C31 H312 0.975 no
C31 H311 0.982 no
C31 H313 0.970 no
C32 B33 1.652(3) yes
C32 H321 0.995 no
C32 H322 0.973 no
B33 C34 1.658(3) yes
B33 C45 1.670(3) yes
B33 C56 1.671(3) yes
C34 C35 1.390(3) yes
C34 C42 1.390(3) yes
C35 F36 1.351(2) yes
C35 C37 1.386(3) yes
C37 F38 1.344(3) yes
C37 C39 1.377(4) yes
C39 F40 1.346(3) yes
C39 C41 1.376(4) yes
C41 C42 1.382(4) yes
C41 F44 1.345(3) yes
C42 F43 1.357(3) yes
C45 C46 1.399(3) yes
C45 C53 1.389(3) yes
C46 F47 1.346(3) yes
C46 C48 1.386(3) yes
C48 F49 1.351(3) yes
C48 C50 1.371(4) yes
C50 F51 1.339(3) yes
C50 C52 1.379(3) yes
C52 C53 1.389(3) yes
C52 F55 1.334(3) yes
C53 F54 1.355(2) yes
C56 C57 1.387(3) yes
C56 C64 1.390(3) yes
C57 F58 1.350(2) yes
C57 C59 1.393(3) yes
C59 F60 1.346(3) yes
C59 C61 1.366(3) yes
C61 F62 1.348(2) yes
C61 C63 1.376(4) yes
C63 C64 1.389(3) yes
C63 F66 1.340(3) yes
C64 F65 1.351(3) yes
P67 C68 1.787(2) yes
P67 C74 1.8001(19) yes
P67 C80 1.791(2) yes
P67 C86 1.792(2) yes
C68 C69 1.402(3) yes
C68 C73 1.398(3) yes
C69 C70 1.382(3) yes
C69 H691 0.991 no
C70 C71 1.391(4) yes
C70 H701 0.950 no
C71 C72 1.376(4) yes
C71 H711 0.967 no
C72 C73 1.393(3) yes
C72 H721 0.956 no
C73 H731 0.969 no
C74 C75 1.393(3) yes
C74 C79 1.398(3) yes
C75 C76 1.386(3) yes
C75 H751 0.929 no
C76 C77 1.394(3) yes
C76 H761 0.943 no
C77 C78 1.386(4) yes
C77 H771 0.952 no
C78 C79 1.390(3) yes
C78 H781 0.948 no
C79 H791 0.944 no
C80 C81 1.389(3) yes
C80 C85 1.392(4) yes
C81 C82 1.406(4) yes
C81 H811 0.965 no
C82 C83 1.376(6) yes
C82 H821 0.964 no
C83 C84 1.364(6) yes
C83 H831 0.958 no
C84 C85 1.396(4) yes
C84 H841 0.969 no
C85 H851 0.980 no
C86 C87 1.394(3) yes
C86 C91 1.407(3) yes
C87 C88 1.395(4) yes
C87 H871 0.973 no
C88 C89 1.381(4) yes
C88 H881 0.973 no
C89 C90 1.389(5) yes
C89 H891 0.958 no
C90 C91 1.382(4) yes
C90 H901 0.954 no
C91 H911 0.970 no

loop_
_geom_hbond_atom_site_label_D
_geom_hbond_atom_site_label_H
_geom_hbond_atom_site_label_A
_geom_hbond_angle_DHA
_geom_hbond_distance_DH
_geom_hbond_distance_HA
_geom_hbond_distance_DA
_geom_hbond_publ_flag
C11 H111 C3 123.61 1.023 2.594 3.274(3) yes
C18 H181 C35 127.29 1.006 2.596 3.304(3) yes

loop_
_platon_squeeze_void_nr
_platon_squeeze_void_average_x
_platon_squeeze_void_average_y
_platon_squeeze_void_average_z
_platon_squeeze_void_volume
_platon_squeeze_void_count_electrons
_platon_squeeze_void_content
1 0.750 -0.008 0.250 461 69 ' '
2 0.268 -0.080 0.369 39 2 ' '
3 0.732 0.079 0.631 40 2 ' '
4 0.250 -0.020 0.750 461 69 ' '
5 0.600 0.166 0.667 6 0 ' '
6 0.232 0.420 0.131 40 2 ' '
7 0.100 0.333 0.167 6 0 ' '
8 0.768 0.579 0.869 39 2 ' '
9 0.900 0.666 0.833 7 0 ' '
10 0.400 0.833 0.333 6 0 ' '
